data_7129432
loop_
_publ_author_name
'Zhao, Tian-Tian'
'Yu, Wan-Lei'
'Feng, Zhitao'
'Qin, Hao-Ni'
'Zheng, Haixue'
'Xu, Peng-Fei'

_publ_section_title
;
 Photoredox/Nickel Dual Catalyzed Stereospecific Synthesis of Distal
 Alkenyl Ketones
;
_journal_name_full 'Chemical Communications'
_journal_paper_doi 10.1039/D1CC06566A
_journal_year 2022
_chemical_absolute_configuration unk
_chemical_formula_moiety 'C33 H44 O5'
_chemical_formula_sum 'C33 H44 O5'
_chemical_formula_weight 520.68
_space_group_crystal_system monoclinic
_space_group_IT_number 4
_space_group_name_Hall 'P 2yb'
_space_group_name_H-M_alt 'P 1 21 1'
_atom_sites_solution_hydrogens mixed
_atom_sites_solution_primary dual
_audit_creation_date 2021-05-07
_audit_creation_method
;
Olex2 1.3
(compiled 2020.11.12 svn.r5f609507 for OlexSys, GUI svn.r6272)
;
_audit_update_record
;
2021-05-17 deposited with the CCDC.	2021-12-20 downloaded from the CCDC.
;
_cell_angle_alpha 90
_cell_angle_beta 94.2610(10)
_cell_angle_gamma 90
_cell_formula_units_Z 2
_cell_length_a 8.16900(10)
_cell_length_b 16.3425(3)
_cell_length_c 10.9598(2)
_cell_measurement_reflns_used 7053
_cell_measurement_temperature 299.34(10)
_cell_measurement_theta_max 75.1820
_cell_measurement_theta_min 4.0350
_cell_volume 1459.11(4)
_computing_cell_refinement 'CrysAlisPro 1.171.40.84a (Rigaku OD, 2020)'
_computing_data_collection 'CrysAlisPro 1.171.40.84a (Rigaku OD, 2020)'
_computing_data_reduction 'CrysAlisPro 1.171.40.84a (Rigaku OD, 2020)'
_computing_molecular_graphics 'Olex2 1.3 (Dolomanov et al., 2009)'
_computing_publication_material 'Olex2 1.3 (Dolomanov et al., 2009)'
_computing_structure_refinement 'SHELXL 2018/3 (Sheldrick, 2015)'
_computing_structure_solution 'ShelXT (Sheldrick, 2015)'
_diffrn_ambient_environment air
_diffrn_ambient_temperature 299.34(10)
_diffrn_detector 'Hybrid Pixel Array Detector'
_diffrn_detector_area_resol_mean 10.0000
_diffrn_detector_type HyPix
_diffrn_measured_fraction_theta_full 0.997
_diffrn_measured_fraction_theta_max 0.942
_diffrn_measurement_details
;
List of Runs (angles in degrees, time in seconds):

  # Type    Start    End  Width  t~exp~   \w     \q     \k     \f   Frames
#--------------------------------------------------------------------------
  1  \w     -2.00  23.00   0.50    0.05    --   43.05 -19.00 -60.00   50
  2  \w     27.00  52.00   0.50    0.05    --   43.05-115.00 -62.00   50
  3  \w     50.00 109.00   0.50    0.10    --  109.26-115.00 -62.00  118
  4  \w     39.00  64.00   0.50    0.10    --  109.26 -61.00 -60.00   50
  5  \w     36.00 103.00   0.50    0.10    --  109.26 -77.00 -60.00  134
  6  \w     36.00  64.00   0.50    0.10    --  109.26 -61.00 -90.00   56
  7  \w     35.00  67.00   0.50    0.10    --  109.26 -61.00 -30.00   64
  8  \w     36.00  67.00   0.50    0.10    --  109.26 -61.00  60.00   62
  9  \w     97.00 141.00   0.50    0.10    --  109.26-167.00 152.00   88
 10  \w     49.00  89.00   0.50    0.10    --  109.26-167.00 152.00   80
 11  \w    -36.00  -6.00   0.50    0.05    --   43.05 -19.00 -60.00   60
 12  \w    -31.00  38.00   0.50    0.05    --   43.05 -37.00-180.00  138
 13  \w     89.00 114.00   0.50    0.10    --  109.26  45.00 -30.00   50
 14  \w    135.00 167.00   0.50    0.10    --  109.26  45.00 -30.00   64
 15  \w    104.00 129.00   0.50    0.10    --  109.26 115.00  27.00   50
 16  \w     48.00 117.00   0.50    0.05    --   43.05 167.00 172.00  138
 17  \w    -54.00 -25.00   0.50    0.10    -- -100.00  45.00-120.00   58
 18  \w    -50.00 -25.00   0.50    0.10    -- -100.00  45.00-180.00   50
 19  \w    -54.00 -26.00   0.50    0.10    -- -100.00  45.00-150.00   56
 20  \w    -52.00 -24.00   0.50    0.10    -- -100.00  45.00 -90.00   56
 21  \w    -58.00 -33.00   0.50    0.10    -- -100.00  61.00-120.00   50
 22  \w    -80.00 -55.00   0.50    0.05    --  -43.05 115.00  27.00   50
 23  \w    -91.00 -66.00   0.50    0.10    -- -100.00 115.00  27.00   50
 24  \w    -68.00 -29.00   0.50    0.10    -- -100.00  61.00  60.00   78
 25  \w    -54.00 -29.00   0.50    0.10    -- -100.00  45.00  60.00   50
 26  \w    -51.00 -26.00   0.50    0.10    -- -100.00  45.00 150.00   50
 27  \w   -115.00 -90.00   0.50    0.10    -- -100.00 167.00 172.00   50
 28  \w   -175.00-129.00   0.50    0.10    -- -100.00 -45.00 120.00   92
 29  \w   -119.00 -94.00   0.50    0.10    -- -100.00 -45.00 120.00   50
 30  \w   -111.00 -56.00   0.50    0.05    --  -43.05-167.00 152.00  110
 31  \w   -102.00 -77.00   0.50    0.10    -- -100.00-167.00 152.00   50
;
_diffrn_measurement_device 'four-circle diffractometer'
_diffrn_measurement_device_type 'ROD, Synergy Custom system, HyPix'
_diffrn_measurement_method '\w scans'
_diffrn_orient_matrix_type 'CrysAlisPro convention (1999,Acta A55,543-557)'
_diffrn_orient_matrix_UB_11 0.0149375000
_diffrn_orient_matrix_UB_12 -0.0887899000
_diffrn_orient_matrix_UB_13 -0.0450527000
_diffrn_orient_matrix_UB_21 -0.0478906000
_diffrn_orient_matrix_UB_22 0.0280745000
_diffrn_orient_matrix_UB_23 -0.1320348000
_diffrn_orient_matrix_UB_31 0.1823238000
_diffrn_orient_matrix_UB_32 0.0146741000
_diffrn_orient_matrix_UB_33 -0.0201303000
_diffrn_radiation_monochromator mirror
_diffrn_radiation_probe x-ray
_diffrn_radiation_type 'Cu K\a'
_diffrn_radiation_wavelength 1.54184
_diffrn_reflns_av_R_equivalents 0.0300
_diffrn_reflns_av_unetI/netI 0.0371
_diffrn_reflns_Laue_measured_fraction_full 0.997
_diffrn_reflns_Laue_measured_fraction_max 0.942
_diffrn_reflns_limit_h_max 10
_diffrn_reflns_limit_h_min -8
_diffrn_reflns_limit_k_max 20
_diffrn_reflns_limit_k_min -19
_diffrn_reflns_limit_l_max 13
_diffrn_reflns_limit_l_min -13
_diffrn_reflns_number 9483
_diffrn_reflns_point_group_measured_fraction_full 0.855
_diffrn_reflns_point_group_measured_fraction_max 0.793
_diffrn_reflns_theta_full 67.684
_diffrn_reflns_theta_max 75.891
_diffrn_reflns_theta_min 4.045
_diffrn_source 'Rotating-anode X-ray tube'
_diffrn_source_type 'Rigaku (Cu) X-ray Source'
_exptl_absorpt_coefficient_mu 0.619
_exptl_absorpt_correction_T_max 1.00000
_exptl_absorpt_correction_T_min 0.69922
_exptl_absorpt_correction_type multi-scan
_exptl_absorpt_process_details
;
CrysAlisPro 1.171.40.84a (Rigaku Oxford Diffraction, 2020)
Empirical absorption correction using spherical harmonics,
implemented in SCALE3 ABSPACK scaling algorithm.
;
_exptl_crystal_colour 'clear light colourless'
_exptl_crystal_colour_lustre clear
_exptl_crystal_colour_modifier light
_exptl_crystal_colour_primary colourless
_exptl_crystal_density_diffrn 1.185
_exptl_crystal_description block
_exptl_crystal_F_000 564
_exptl_crystal_size_max 0.09
_exptl_crystal_size_mid 0.05
_exptl_crystal_size_min 0.04
_refine_diff_density_max 0.142
_refine_diff_density_min -0.143
_refine_diff_density_rms 0.034
_refine_ls_abs_structure_details
;
 Flack x determined using 1547 quotients [(I+)-(I-)]/[(I+)+(I-)]
 (Parsons, Flack and Wagner, Acta Cryst. B69 (2013) 249-259).
;
_refine_ls_abs_structure_Flack 0.04(13)
_refine_ls_extinction_method none
_refine_ls_goodness_of_fit_ref 0.945
_refine_ls_hydrogen_treatment mixed
_refine_ls_matrix_type full
_refine_ls_number_parameters 355
_refine_ls_number_reflns 4821
_refine_ls_number_restraints 1
_refine_ls_restrained_S_all 0.945
_refine_ls_R_factor_all 0.0440
_refine_ls_R_factor_gt 0.0403
_refine_ls_shift/su_max 0.000
_refine_ls_shift/su_mean 0.000
_refine_ls_structure_factor_coef Fsqd
_refine_ls_weighting_details 'w=1/[\s^2^(Fo^2^)+(0.1000P)^2^] where P=(Fo^2^+2Fc^2^)/3'
_refine_ls_weighting_scheme calc
_refine_ls_wR_factor_gt 0.1200
_refine_ls_wR_factor_ref 0.1253
_reflns_Friedel_coverage 0.625
_reflns_Friedel_fraction_full 0.701
_reflns_Friedel_fraction_max 0.634
_reflns_number_gt 4380
_reflns_number_total 4821
_reflns_threshold_expression 'I > 2\s(I)'
_cod_data_source_file d1cc06566a2.cif
_cod_data_source_block zhaotiantian_0507-1
_cod_database_code 7129432
_shelx_shelxl_version_number 2018/3
_shelx_space_group_comment
;
The symmetry employed for this shelxl refinement is uniquely defined
by the following loop, which should always be used as a source of
symmetry information in preference to the above space-group names.
They are only intended as comments.
;
_shelx_estimated_absorpt_t_max 0.976
_shelx_estimated_absorpt_t_min 0.946
_reflns_odcompleteness_completeness 99.71
_reflns_odcompleteness_iscentric 1
_reflns_odcompleteness_theta 66.97
_olex2_refinement_description
;
1. Fixed Uiso
 At 1.2 times of:
  All C(H) groups, All C(H,H) groups
 At 1.5 times of:
  All C(H,H,H) groups, All O(H) groups
2.a Ternary CH refined with riding coordinates:
 C5(H5), C9(H9), C10(H10), C11(H11)
2.b Secondary CH2 refined with riding coordinates:
 C3(H3A,H3B), C4(H4A,H4B), C7(H7A,H7B), C8(H8A,H8B), C12(H12A,H12B), C13(H13A,
 H13B), C14(H14A,H14B), C15(H15A,H15B), C17(H17A,H17B), C22(H22A,H22B),
 C23(H23A,H23B), C24(H24A,H24B)
2.c Aromatic/amide H refined with riding coordinates:
 C1(H1), C28(H28), C30(H30), C31(H31)
2.d Idealised Me refined as rotating group:
 C19(H19A,H19B,H19C), C32(H32A,H32B,H32C), C33(H33A,H33B,H33C)
2.e Idealised tetrahedral OH refined as rotating group:
 O4(H4)
;
_olex2_submission_special_instructions 'No special instructions were received'
_oxdiff_exptl_absorpt_empirical_details
;
Empirical correction (ABSPACK) includes:
- Absorption correction using spherical harmonics
- Frame scaling
;
_oxdiff_exptl_absorpt_empirical_full_max 1.637
_oxdiff_exptl_absorpt_empirical_full_min 0.725

loop_
_space_group_symop_operation_xyz
'x, y, z'
'-x, y+1/2, -z'

loop_
_atom_site_label
_atom_site_type_symbol
_atom_site_fract_x
_atom_site_fract_y
_atom_site_fract_z
_atom_site_U_iso_or_equiv
_atom_site_adp_type
_atom_site_occupancy
_atom_site_site_symmetry_order
_atom_site_calc_flag
_atom_site_refinement_flags_posn
_atom_site_refinement_flags_adp
_atom_site_refinement_flags_occupancy
_atom_site_disorder_assembly
_atom_site_disorder_group
O1 O 0.9483(4) 0.6970(2) -0.2252(3) 0.0975(9) Uani 1 1 d . . . . .
O2 O 0.8608(2) 0.65078(16) 0.1895(2) 0.0678(6) Uani 1 1 d . . . . .
O3 O 0.3678(3) 0.6180(2) 0.1021(2) 0.0895(10) Uani 1 1 d . . . . .
O4 O 0.4294(2) 0.39446(14) 0.45048(16) 0.0578(5) Uani 1 1 d . . . . .
H4 H 0.346942 0.405056 0.406058 0.087 Uiso 1 1 calc GR . . . .
O5 O 1.0936(3) 0.4330(2) 1.3606(2) 0.0902(9) Uani 1 1 d . . . . .
C1 C 0.8506(3) 0.4088(2) 1.2403(2) 0.0550(7) Uani 1 1 d . . . . .
H1 H 0.787148 0.414439 1.306864 0.066 Uiso 1 1 calc R . . . .
C2 C 1.0262(3) 0.4235(2) 1.2589(3) 0.0586(7) Uani 1 1 d . . . . .
C3 C 1.1220(3) 0.4205(2) 1.1480(3) 0.0600(7) Uani 1 1 d . . . . .
H3A H 1.164657 0.365608 1.138739 0.072 Uiso 1 1 calc R . . . .
H3B H 1.214562 0.457571 1.158930 0.072 Uiso 1 1 calc R . . . .
C4 C 1.0173(3) 0.44396(19) 1.0321(2) 0.0510(6) Uani 1 1 d . . . . .
H4A H 1.081587 0.437331 0.961783 0.061 Uiso 1 1 calc R . . . .
H4B H 0.986418 0.501124 1.036753 0.061 Uiso 1 1 calc R . . . .
C5 C 0.8622(3) 0.39151(16) 1.0146(2) 0.0413(5) Uani 1 1 d . . . . .
H5 H 0.896043 0.335788 0.994992 0.050 Uiso 1 1 calc R . . . .
C6 C 0.7756(3) 0.38758(17) 1.1322(2) 0.0460(5) Uani 1 1 d . . . . .
C7 C 0.6049(4) 0.3535(2) 1.1245(3) 0.0626(8) Uani 1 1 d . . . . .
H7A H 0.552811 0.369067 1.197794 0.075 Uiso 1 1 calc R . . . .
H7B H 0.611304 0.294285 1.123059 0.075 Uiso 1 1 calc R . . . .
C8 C 0.4973(3) 0.3819(2) 1.0135(2) 0.0535(7) Uani 1 1 d . . . . .
H8A H 0.467876 0.438835 1.024036 0.064 Uiso 1 1 calc R . . . .
H8B H 0.396894 0.350010 1.006936 0.064 Uiso 1 1 calc R . . . .
C9 C 0.5846(3) 0.37271(16) 0.8963(2) 0.0407(5) Uani 1 1 d . . . . .
H9 H 0.611059 0.314834 0.885134 0.049 Uiso 1 1 calc R . . . .
C10 C 0.7452(3) 0.42230(15) 0.9068(2) 0.0381(4) Uani 1 1 d . . . . .
H10 H 0.716560 0.479056 0.924693 0.046 Uiso 1 1 calc R . . . .
C11 C 0.4776(3) 0.40212(16) 0.7849(2) 0.0420(5) Uani 1 1 d . . . . .
H11 H 0.456967 0.460414 0.798101 0.050 Uiso 1 1 calc R . . . .
C12 C 0.3089(3) 0.3618(2) 0.7592(2) 0.0542(7) Uani 1 1 d . . . . .
H12A H 0.230202 0.383519 0.812789 0.065 Uiso 1 1 calc R . . . .
H12B H 0.316046 0.302982 0.769868 0.065 Uiso 1 1 calc R . . . .
C13 C 0.2606(3) 0.3841(2) 0.6249(3) 0.0598(7) Uani 1 1 d . . . . .
H13A H 0.167402 0.421018 0.620038 0.072 Uiso 1 1 calc R . . . .
H13B H 0.230254 0.335105 0.578494 0.072 Uiso 1 1 calc R . . . .
C14 C 0.8283(3) 0.42257(17) 0.7857(2) 0.0436(5) Uani 1 1 d . . . . .
H14A H 0.868768 0.367994 0.770442 0.052 Uiso 1 1 calc R . . . .
H14B H 0.921987 0.459166 0.793250 0.052 Uiso 1 1 calc R . . . .
C15 C 0.7129(3) 0.44947(15) 0.6756(2) 0.0420(5) Uani 1 1 d . . . . .
H15A H 0.681286 0.506089 0.686120 0.050 Uiso 1 1 calc R . . . .
H15B H 0.770459 0.445767 0.601468 0.050 Uiso 1 1 calc R . . . .
C16 C 0.5585(3) 0.39580(15) 0.6625(2) 0.0400(5) Uani 1 1 d . . . . .
C17 C 0.6011(3) 0.30609(17) 0.6312(2) 0.0503(6) Uani 1 1 d . . . . .
H17A H 0.645112 0.279556 0.705768 0.060 Uiso 1 1 calc R . . . .
H17B H 0.499973 0.278149 0.604502 0.060 Uiso 1 1 calc R . . . .
C18 C 0.4108(3) 0.42583(18) 0.5718(2) 0.0466(6) Uani 1 1 d . . . . .
C19 C 0.7225(4) 0.2940(2) 0.5339(3) 0.0665(8) Uani 1 1 d . . . . .
H19A H 0.680606 0.319408 0.459055 0.100 Uiso 1 1 calc GR . . . .
H19B H 0.737682 0.236540 0.520449 0.100 Uiso 1 1 calc GR . . . .
H19C H 0.825785 0.318404 0.560972 0.100 Uiso 1 1 calc GR . . . .
C20 C 0.4018(3) 0.51885(19) 0.5643(2) 0.0504(6) Uani 1 1 d . . . . .
C21 C 0.3072(5) 0.5641(3) 0.6300(3) 0.0731(10) Uani 1 1 d . . . . .
H21A H 0.242(6) 0.547(3) 0.683(5) 0.091(14) Uiso 1 1 d . . . . .
H21B H 0.330(6) 0.619(3) 0.622(4) 0.090(14) Uiso 1 1 d . . . . .
C22 C 0.5123(3) 0.55924(19) 0.4771(2) 0.0540(6) Uani 1 1 d . . . . .
H22A H 0.608190 0.524903 0.471110 0.065 Uiso 1 1 calc R . . . .
H22B H 0.549740 0.610963 0.512451 0.065 Uiso 1 1 calc R . . . .
C23 C 0.4361(3) 0.57564(19) 0.3473(2) 0.0522(6) Uani 1 1 d . . . . .
H23A H 0.384541 0.526167 0.314078 0.063 Uiso 1 1 calc R . . . .
H23B H 0.352464 0.617627 0.349610 0.063 Uiso 1 1 calc R . . . .
C24 C 0.5679(3) 0.60329(18) 0.2665(2) 0.0484(6) Uani 1 1 d . . . . .
H24A H 0.618855 0.652221 0.302095 0.058 Uiso 1 1 calc R . . . .
H24B H 0.651668 0.561181 0.267506 0.058 Uiso 1 1 calc R . . . .
C25 C 0.5122(3) 0.62122(18) 0.1360(3) 0.0513(6) Uani 1 1 d . . . . .
C26 C 0.6334(3) 0.64266(16) 0.0445(2) 0.0472(6) Uani 1 1 d . . . . .
C27 C 0.8022(3) 0.65603(17) 0.0705(3) 0.0508(6) Uani 1 1 d . . . . .
C28 C 0.9020(4) 0.6737(2) -0.0224(3) 0.0634(8) Uani 1 1 d . . . . .
H28 H 1.013720 0.682212 -0.004127 0.076 Uiso 1 1 calc R . . . .
C29 C 0.8373(4) 0.6789(2) -0.1427(3) 0.0660(8) Uani 1 1 d . . . . .
C30 C 0.6717(4) 0.6662(2) -0.1717(3) 0.0636(7) Uani 1 1 d . . . . .
H30 H 0.627356 0.669587 -0.252131 0.076 Uiso 1 1 calc R . . . .
C31 C 0.5739(4) 0.64817(19) -0.0775(3) 0.0553(6) Uani 1 1 d . . . . .
H31 H 0.462532 0.639285 -0.096701 0.066 Uiso 1 1 calc R . . . .
C32 C 0.8937(8) 0.7017(5) -0.3510(4) 0.1182(19) Uani 1 1 d . . . . .
H32A H 0.980498 0.722723 -0.396508 0.177 Uiso 1 1 calc GR . . . .
H32B H 0.800455 0.737443 -0.360995 0.177 Uiso 1 1 calc GR . . . .
H32C H 0.863340 0.648118 -0.380623 0.177 Uiso 1 1 calc GR . . . .
C33 C 1.0288(4) 0.6644(4) 0.2227(4) 0.0907(13) Uani 1 1 d . . . . .
H33A H 1.093522 0.625986 0.180678 0.136 Uiso 1 1 calc GR . . . .
H33B H 1.049557 0.657380 0.309395 0.136 Uiso 1 1 calc GR . . . .
H33C H 1.057552 0.719081 0.200477 0.136 Uiso 1 1 calc GR . . . .

loop_
_atom_site_aniso_label
_atom_site_aniso_U_11
_atom_site_aniso_U_22
_atom_site_aniso_U_33
_atom_site_aniso_U_23
_atom_site_aniso_U_13
_atom_site_aniso_U_12
O1 0.0953(19) 0.122(3) 0.0793(18) 0.0084(17) 0.0362(15) -0.0268(17)
O2 0.0428(10) 0.0991(17) 0.0607(12) -0.0032(12) -0.0017(8) -0.0078(10)
O3 0.0446(11) 0.173(3) 0.0504(12) 0.0192(15) -0.0005(8) -0.0026(13)
O4 0.0652(11) 0.0716(13) 0.0346(8) -0.0021(8) -0.0085(7) -0.0063(9)
O5 0.0715(14) 0.155(3) 0.0411(11) 0.0049(14) -0.0152(9) -0.0238(16)
C1 0.0553(14) 0.0734(19) 0.0358(11) 0.0043(12) 0.0003(10) -0.0019(12)
C2 0.0537(14) 0.080(2) 0.0406(13) 0.0050(13) -0.0094(10) -0.0061(14)
C3 0.0411(12) 0.090(2) 0.0482(14) -0.0021(14) -0.0044(10) -0.0040(13)
C4 0.0420(12) 0.0719(18) 0.0388(12) 0.0012(12) 0.0002(9) -0.0057(11)
C5 0.0408(11) 0.0482(12) 0.0344(10) -0.0006(9) -0.0014(8) 0.0023(9)
C6 0.0480(12) 0.0544(14) 0.0349(11) 0.0052(10) -0.0004(9) -0.0015(11)
C7 0.0588(16) 0.091(2) 0.0372(13) 0.0095(14) 0.0014(11) -0.0184(14)
C8 0.0423(11) 0.0823(19) 0.0361(11) 0.0005(12) 0.0042(9) -0.0101(12)
C9 0.0385(11) 0.0501(13) 0.0332(10) -0.0006(9) 0.0012(8) -0.0041(9)
C10 0.0361(10) 0.0436(11) 0.0344(10) -0.0005(9) 0.0008(7) 0.0017(9)
C11 0.0383(11) 0.0534(14) 0.0340(10) 0.0012(9) 0.0005(8) -0.0027(9)
C12 0.0414(12) 0.0810(19) 0.0396(12) 0.0030(12) -0.0010(9) -0.0095(12)
C13 0.0490(14) 0.084(2) 0.0450(14) 0.0094(14) -0.0081(10) -0.0142(14)
C14 0.0357(10) 0.0580(14) 0.0369(11) 0.0052(10) 0.0009(8) -0.0014(10)
C15 0.0412(11) 0.0484(13) 0.0363(11) 0.0056(9) 0.0014(8) -0.0018(9)
C16 0.0421(11) 0.0458(12) 0.0318(10) 0.0021(9) 0.0001(8) -0.0016(9)
C17 0.0618(15) 0.0483(14) 0.0407(12) -0.0019(11) 0.0034(10) -0.0029(11)
C18 0.0438(11) 0.0613(15) 0.0337(11) 0.0016(10) -0.0052(8) -0.0047(11)
C19 0.084(2) 0.0656(18) 0.0518(16) -0.0027(14) 0.0192(14) 0.0092(16)
C20 0.0447(12) 0.0670(17) 0.0384(12) 0.0081(11) -0.0045(9) 0.0047(11)
C21 0.078(2) 0.081(3) 0.0607(18) 0.0114(18) 0.0082(16) 0.0249(19)
C22 0.0529(14) 0.0624(16) 0.0449(13) 0.0118(12) -0.0077(10) -0.0040(11)
C23 0.0485(13) 0.0631(16) 0.0437(12) 0.0106(12) -0.0053(10) -0.0010(11)
C24 0.0440(12) 0.0551(14) 0.0454(13) 0.0062(11) -0.0004(9) 0.0051(10)
C25 0.0440(13) 0.0629(16) 0.0468(14) 0.0028(12) 0.0020(10) 0.0061(11)
C26 0.0503(13) 0.0427(13) 0.0487(14) 0.0003(10) 0.0039(10) 0.0045(10)
C27 0.0493(13) 0.0479(14) 0.0555(15) -0.0024(11) 0.0057(11) -0.0004(11)
C28 0.0561(15) 0.0589(17) 0.077(2) -0.0005(14) 0.0166(14) -0.0107(13)
C29 0.079(2) 0.0580(17) 0.0642(19) 0.0029(14) 0.0265(15) -0.0090(15)
C30 0.084(2) 0.0597(18) 0.0486(15) 0.0039(13) 0.0121(14) 0.0017(15)
C31 0.0584(15) 0.0577(16) 0.0497(14) 0.0022(12) 0.0046(11) 0.0043(12)
C32 0.137(4) 0.150(5) 0.073(3) 0.014(3) 0.044(3) -0.027(4)
C33 0.0526(17) 0.132(4) 0.085(3) -0.011(2) -0.0092(16) -0.021(2)

loop_
_atom_type_symbol
_atom_type_description
_atom_type_scat_dispersion_real
_atom_type_scat_dispersion_imag
_atom_type_scat_source
C C 0.0181 0.0091 'International Tables Vol C Tables 4.2.6.8 and 6.1.1.4'
H H 0.0000 0.0000 'International Tables Vol C Tables 4.2.6.8 and 6.1.1.4'
O O 0.0492 0.0322 'International Tables Vol C Tables 4.2.6.8 and 6.1.1.4'

loop_
_geom_angle_atom_site_label_1
_geom_angle_atom_site_label_2
_geom_angle_atom_site_label_3
_geom_angle
_geom_angle_site_symmetry_1
_geom_angle_site_symmetry_3
_geom_angle_publ_flag
C29 O1 C32 118.7(4) . . ?
C27 O2 C33 120.3(3) . . ?
C18 O4 H4 109.5 . . ?
C2 C1 H1 118.4 . . ?
C6 C1 H1 118.4 . . ?
C6 C1 C2 123.2(3) . . ?
O5 C2 C1 121.6(3) . . ?
O5 C2 C3 121.4(3) . . ?
C1 C2 C3 116.8(2) . . ?
C2 C3 H3A 109.2 . . ?
C2 C3 H3B 109.2 . . ?
C2 C3 C4 112.0(2) . . ?
H3A C3 H3B 107.9 . . ?
C4 C3 H3A 109.2 . . ?
C4 C3 H3B 109.2 . . ?
C3 C4 H4A 109.3 . . ?
C3 C4 H4B 109.3 . . ?
C3 C4 C5 111.8(2) . . ?
H4A C4 H4B 107.9 . . ?
C5 C4 H4A 109.3 . . ?
C5 C4 H4B 109.3 . . ?
C4 C5 H5 107.7 . . ?
C4 C5 C10 111.9(2) . . ?
C6 C5 C4 110.55(19) . . ?
C6 C5 H5 107.7 . . ?
C6 C5 C10 111.23(18) . . ?
C10 C5 H5 107.7 . . ?
C1 C6 C5 122.0(2) . . ?
C1 C6 C7 120.5(2) . . ?
C7 C6 C5 117.3(2) . . ?
C6 C7 H7A 108.7 . . ?
C6 C7 H7B 108.7 . . ?
C6 C7 C8 114.3(2) . . ?
H7A C7 H7B 107.6 . . ?
C8 C7 H7A 108.7 . . ?
C8 C7 H7B 108.7 . . ?
C7 C8 H8A 109.3 . . ?
C7 C8 H8B 109.3 . . ?
C7 C8 C9 111.5(2) . . ?
H8A C8 H8B 108.0 . . ?
C9 C8 H8A 109.3 . . ?
C9 C8 H8B 109.3 . . ?
C8 C9 H9 108.8 . . ?
C8 C9 C10 109.60(19) . . ?
C8 C9 C11 111.58(19) . . ?
C10 C9 H9 108.8 . . ?
C11 C9 H9 108.8 . . ?
C11 C9 C10 109.16(19) . . ?
C5 C10 H10 107.3 . . ?
C9 C10 C5 111.11(19) . . ?
C9 C10 H10 107.3 . . ?
C14 C10 C5 111.93(17) . . ?
C14 C10 C9 111.49(18) . . ?
C14 C10 H10 107.3 . . ?
C9 C11 H11 106.4 . . ?
C9 C11 C12 117.7(2) . . ?
C9 C11 C16 114.70(18) . . ?
C12 C11 H11 106.4 . . ?
C12 C11 C16 104.38(18) . . ?
C16 C11 H11 106.4 . . ?
C11 C12 H12A 111.0 . . ?
C11 C12 H12B 111.0 . . ?
C11 C12 C13 103.8(2) . . ?
H12A C12 H12B 109.0 . . ?
C13 C12 H12A 111.0 . . ?
C13 C12 H12B 111.0 . . ?
C12 C13 H13A 110.1 . . ?
C12 C13 H13B 110.1 . . ?
C12 C13 C18 107.9(2) . . ?
H13A C13 H13B 108.4 . . ?
C18 C13 H13A 110.1 . . ?
C18 C13 H13B 110.1 . . ?
C10 C14 H14A 108.9 . . ?
C10 C14 H14B 108.9 . . ?
C10 C14 C15 113.23(18) . . ?
H14A C14 H14B 107.7 . . ?
C15 C14 H14A 108.9 . . ?
C15 C14 H14B 108.9 . . ?
C14 C15 H15A 109.4 . . ?
C14 C15 H15B 109.4 . . ?
H15A C15 H15B 108.0 . . ?
C16 C15 C14 111.19(19) . . ?
C16 C15 H15A 109.4 . . ?
C16 C15 H15B 109.4 . . ?
C11 C16 C17 111.9(2) . . ?
C11 C16 C18 99.73(17) . . ?
C15 C16 C11 106.43(18) . . ?
C15 C16 C17 111.4(2) . . ?
C15 C16 C18 117.69(19) . . ?
C17 C16 C18 109.11(19) . . ?
C16 C17 H17A 108.2 . . ?
C16 C17 H17B 108.2 . . ?
H17A C17 H17B 107.3 . . ?
C19 C17 C16 116.5(2) . . ?
C19 C17 H17A 108.2 . . ?
C19 C17 H17B 108.2 . . ?
O4 C18 C13 109.2(2) . . ?
O4 C18 C16 109.9(2) . . ?
O4 C18 C20 108.2(2) . . ?
C13 C18 C16 102.42(19) . . ?
C20 C18 C13 115.0(2) . . ?
C20 C18 C16 112.00(19) . . ?
C17 C19 H19A 109.5 . . ?
C17 C19 H19B 109.5 . . ?
C17 C19 H19C 109.5 . . ?
H19A C19 H19B 109.5 . . ?
H19A C19 H19C 109.5 . . ?
H19B C19 H19C 109.5 . . ?
C21 C20 C18 123.8(3) . . ?
C21 C20 C22 120.1(3) . . ?
C22 C20 C18 116.1(2) . . ?
C20 C21 H21A 127(3) . . ?
C20 C21 H21B 111(3) . . ?
H21A C21 H21B 121(5) . . ?
C20 C22 H22A 108.2 . . ?
C20 C22 H22B 108.2 . . ?
C20 C22 C23 116.2(2) . . ?
H22A C22 H22B 107.4 . . ?
C23 C22 H22A 108.2 . . ?
C23 C22 H22B 108.2 . . ?
C22 C23 H23A 109.7 . . ?
C22 C23 H23B 109.7 . . ?
H23A C23 H23B 108.2 . . ?
C24 C23 C22 109.7(2) . . ?
C24 C23 H23A 109.7 . . ?
C24 C23 H23B 109.7 . . ?
C23 C24 H24A 108.3 . . ?
C23 C24 H24B 108.3 . . ?
H24A C24 H24B 107.4 . . ?
C25 C24 C23 116.0(2) . . ?
C25 C24 H24A 108.3 . . ?
C25 C24 H24B 108.3 . . ?
O3 C25 C24 120.3(2) . . ?
O3 C25 C26 118.7(3) . . ?
C24 C25 C26 121.0(2) . . ?
C27 C26 C25 125.9(2) . . ?
C31 C26 C25 117.2(2) . . ?
C31 C26 C27 116.9(2) . . ?
O2 C27 C26 117.1(2) . . ?
O2 C27 C28 122.4(3) . . ?
C28 C27 C26 120.4(3) . . ?
C27 C28 H28 119.7 . . ?
C27 C28 C29 120.7(3) . . ?
C29 C28 H28 119.7 . . ?
O1 C29 C28 114.8(3) . . ?
O1 C29 C30 124.7(3) . . ?
C30 C29 C28 120.5(3) . . ?
C29 C30 H30 121.0 . . ?
C29 C30 C31 118.1(3) . . ?
C31 C30 H30 121.0 . . ?
C26 C31 H31 118.3 . . ?
C30 C31 C26 123.4(3) . . ?
C30 C31 H31 118.3 . . ?
O1 C32 H32A 109.5 . . ?
O1 C32 H32B 109.5 . . ?
O1 C32 H32C 109.5 . . ?
H32A C32 H32B 109.5 . . ?
H32A C32 H32C 109.5 . . ?
H32B C32 H32C 109.5 . . ?
O2 C33 H33A 109.5 . . ?
O2 C33 H33B 109.5 . . ?
O2 C33 H33C 109.5 . . ?
H33A C33 H33B 109.5 . . ?
H33A C33 H33C 109.5 . . ?
H33B C33 H33C 109.5 . . ?

loop_
_geom_bond_atom_site_label_1
_geom_bond_atom_site_label_2
_geom_bond_distance
_geom_bond_site_symmetry_2
_geom_bond_publ_flag
O1 C29 1.360(4) . ?
O1 C32 1.420(6) . ?
O2 C27 1.358(4) . ?
O2 C33 1.411(4) . ?
O3 C25 1.212(3) . ?
O4 H4 0.8200 . ?
O4 C18 1.443(3) . ?
O5 C2 1.217(3) . ?
C1 H1 0.9300 . ?
C1 C2 1.454(4) . ?
C1 C6 1.339(4) . ?
C2 C3 1.494(4) . ?
C3 H3A 0.9700 . ?
C3 H3B 0.9700 . ?
C3 C4 1.527(4) . ?
C4 H4A 0.9700 . ?
C4 H4B 0.9700 . ?
C4 C5 1.530(3) . ?
C5 H5 0.9800 . ?
C5 C6 1.517(3) . ?
C5 C10 1.547(3) . ?
C6 C7 1.498(4) . ?
C7 H7A 0.9700 . ?
C7 H7B 0.9700 . ?
C7 C8 1.519(4) . ?
C8 H8A 0.9700 . ?
C8 H8B 0.9700 . ?
C8 C9 1.522(3) . ?
C9 H9 0.9800 . ?
C9 C10 1.539(3) . ?
C9 C11 1.526(3) . ?
C10 H10 0.9800 . ?
C10 C14 1.535(3) . ?
C11 H11 0.9800 . ?
C11 C12 1.534(3) . ?
C11 C16 1.543(3) . ?
C12 H12A 0.9700 . ?
C12 H12B 0.9700 . ?
C12 C13 1.539(4) . ?
C13 H13A 0.9700 . ?
C13 H13B 0.9700 . ?
C13 C18 1.554(4) . ?
C14 H14A 0.9700 . ?
C14 H14B 0.9700 . ?
C14 C15 1.539(3) . ?
C15 H15A 0.9700 . ?
C15 H15B 0.9700 . ?
C15 C16 1.534(3) . ?
C16 C17 1.551(4) . ?
C16 C18 1.584(3) . ?
C17 H17A 0.9700 . ?
C17 H17B 0.9700 . ?
C17 C19 1.522(4) . ?
C18 C20 1.524(4) . ?
C19 H19A 0.9600 . ?
C19 H19B 0.9600 . ?
C19 H19C 0.9600 . ?
C20 C21 1.320(5) . ?
C20 C22 1.514(4) . ?
C21 H21A 0.86(5) . ?
C21 H21B 0.92(5) . ?
C22 H22A 0.9700 . ?
C22 H22B 0.9700 . ?
C22 C23 1.533(3) . ?
C23 H23A 0.9700 . ?
C23 H23B 0.9700 . ?
C23 C24 1.513(4) . ?
C24 H24A 0.9700 . ?
C24 H24B 0.9700 . ?
C24 C25 1.497(3) . ?
C25 C26 1.502(4) . ?
C26 C27 1.405(4) . ?
C26 C31 1.391(4) . ?
C27 C28 1.382(4) . ?
C28 H28 0.9300 . ?
C28 C29 1.386(5) . ?
C29 C30 1.382(5) . ?
C30 H30 0.9300 . ?
C30 C31 1.383(4) . ?
C31 H31 0.9300 . ?
C32 H32A 0.9600 . ?
C32 H32B 0.9600 . ?
C32 H32C 0.9600 . ?
C33 H33A 0.9600 . ?
C33 H33B 0.9600 . ?
C33 H33C 0.9600 . ?

loop_
_geom_torsion_atom_site_label_1
_geom_torsion_atom_site_label_2
_geom_torsion_atom_site_label_3
_geom_torsion_atom_site_label_4
_geom_torsion
_geom_torsion_site_symmetry_1
_geom_torsion_site_symmetry_2
_geom_torsion_site_symmetry_3
_geom_torsion_site_symmetry_4
_geom_torsion_publ_flag
O1 C29 C30 C31 179.9(3) . . . . ?
O2 C27 C28 C29 -179.7(3) . . . . ?
O3 C25 C26 C27 174.0(3) . . . . ?
O3 C25 C26 C31 -7.4(4) . . . . ?
O4 C18 C20 C21 143.3(3) . . . . ?
O4 C18 C20 C22 -37.9(3) . . . . ?
O5 C2 C3 C4 -156.0(4) . . . . ?
C1 C2 C3 C4 28.2(4) . . . . ?
C1 C6 C7 C8 142.2(3) . . . . ?
C2 C1 C6 C5 -11.0(4) . . . . ?
C2 C1 C6 C7 164.9(3) . . . . ?
C2 C3 C4 C5 -54.8(4) . . . . ?
C3 C4 C5 C6 48.1(3) . . . . ?
C3 C4 C5 C10 172.7(2) . . . . ?
C4 C5 C6 C1 -16.3(4) . . . . ?
C4 C5 C6 C7 167.7(3) . . . . ?
C4 C5 C10 C9 -175.9(2) . . . . ?
C4 C5 C10 C14 58.7(3) . . . . ?
C5 C6 C7 C8 -41.7(4) . . . . ?
C5 C10 C14 C15 177.6(2) . . . . ?
C6 C1 C2 O5 -171.0(3) . . . . ?
C6 C1 C2 C3 4.8(5) . . . . ?
C6 C5 C10 C9 -51.8(3) . . . . ?
C6 C5 C10 C14 -177.1(2) . . . . ?
C6 C7 C8 C9 48.7(4) . . . . ?
C7 C8 C9 C10 -58.3(3) . . . . ?
C7 C8 C9 C11 -179.3(2) . . . . ?
C8 C9 C10 C5 60.6(3) . . . . ?
C8 C9 C10 C14 -173.8(2) . . . . ?
C8 C9 C11 C12 -57.3(3) . . . . ?
C8 C9 C11 C16 179.2(2) . . . . ?
C9 C10 C14 C15 52.4(3) . . . . ?
C9 C11 C12 C13 -162.6(2) . . . . ?
C9 C11 C16 C15 -60.3(3) . . . . ?
C9 C11 C16 C17 61.6(3) . . . . ?
C9 C11 C16 C18 176.8(2) . . . . ?
C10 C5 C6 C1 -141.2(3) . . . . ?
C10 C5 C6 C7 42.8(3) . . . . ?
C10 C9 C11 C12 -178.6(2) . . . . ?
C10 C9 C11 C16 58.0(3) . . . . ?
C10 C14 C15 C16 -56.2(3) . . . . ?
C11 C9 C10 C5 -176.92(19) . . . . ?
C11 C9 C10 C14 -51.3(3) . . . . ?
C11 C12 C13 C18 7.6(3) . . . . ?
C11 C16 C17 C19 -163.3(2) . . . . ?
C11 C16 C18 O4 -156.3(2) . . . . ?
C11 C16 C18 C13 -40.3(2) . . . . ?
C11 C16 C18 C20 83.4(2) . . . . ?
C12 C11 C16 C15 169.4(2) . . . . ?
C12 C11 C16 C17 -68.7(2) . . . . ?
C12 C11 C16 C18 46.5(2) . . . . ?
C12 C13 C18 O4 137.1(3) . . . . ?
C12 C13 C18 C16 20.7(3) . . . . ?
C12 C13 C18 C20 -101.0(3) . . . . ?
C13 C18 C20 C21 21.0(4) . . . . ?
C13 C18 C20 C22 -160.3(2) . . . . ?
C14 C15 C16 C11 56.9(3) . . . . ?
C14 C15 C16 C17 -65.3(3) . . . . ?
C14 C15 C16 C18 167.7(2) . . . . ?
C15 C16 C17 C19 -44.3(3) . . . . ?
C15 C16 C18 O4 89.2(3) . . . . ?
C15 C16 C18 C13 -154.8(2) . . . . ?
C15 C16 C18 C20 -31.1(3) . . . . ?
C16 C11 C12 C13 -34.1(3) . . . . ?
C16 C18 C20 C21 -95.4(3) . . . . ?
C16 C18 C20 C22 83.4(3) . . . . ?
C17 C16 C18 O4 -38.9(3) . . . . ?
C17 C16 C18 C13 77.0(3) . . . . ?
C17 C16 C18 C20 -159.2(2) . . . . ?
C18 C16 C17 C19 87.3(3) . . . . ?
C18 C20 C22 C23 93.2(3) . . . . ?
C20 C22 C23 C24 -171.0(3) . . . . ?
C21 C20 C22 C23 -88.0(4) . . . . ?
C22 C23 C24 C25 179.6(3) . . . . ?
C23 C24 C25 O3 4.3(4) . . . . ?
C23 C24 C25 C26 -175.1(3) . . . . ?
C24 C25 C26 C27 -6.6(4) . . . . ?
C24 C25 C26 C31 172.0(3) . . . . ?
C25 C26 C27 O2 -1.4(4) . . . . ?
C25 C26 C27 C28 178.6(3) . . . . ?
C25 C26 C31 C30 -179.0(3) . . . . ?
C26 C27 C28 C29 0.3(5) . . . . ?
C27 C26 C31 C30 -0.3(4) . . . . ?
C27 C28 C29 O1 179.8(3) . . . . ?
C27 C28 C29 C30 -0.2(5) . . . . ?
C28 C29 C30 C31 -0.1(5) . . . . ?
C29 C30 C31 C26 0.3(5) . . . . ?
C31 C26 C27 O2 179.9(3) . . . . ?
C31 C26 C27 C28 0.0(4) . . . . ?
C32 O1 C29 C28 178.6(4) . . . . ?
C32 O1 C29 C30 -1.4(6) . . . . ?
C33 O2 C27 C26 -179.3(3) . . . . ?
C33 O2 C27 C28 0.7(5) . . . . ?
